data_7027936
loop_
_publ_author_name
'Splith, Katrin'
'Neundorf, Ines'
'Hu, Wanning'
'N'Dongo, Harmel W. Peindy'
'Vasylyeva, Vera'
'Merz, Klaus'
'Schatzschneider, Ulrich'

_publ_section_title
;
 Influence of the metal complex-to-peptide linker on the synthesis and
 properties of bioactive CpMn(CO)3 peptide conjugates
;
_journal_issue 10
_journal_name_full 'Dalton Transactions'
_journal_page_first 2536
_journal_page_last 2545
_journal_paper_doi 10.1039/b916907e
_journal_volume 39
_journal_year 2010
_chemical_formula_sum 'C13 H11 Mn O6'
_chemical_formula_weight 318.16
_chemical_name_systematic
;
?
;
_space_group_IT_number 14
_symmetry_cell_setting monoclinic
_symmetry_space_group_name_Hall '-P 2ybc'
_symmetry_space_group_name_H-M 'P 1 21/c 1'
_atom_sites_solution_hydrogens geom
_atom_sites_solution_primary direct
_atom_sites_solution_secondary difmap
_audit_creation_method SHELXL-97
_cell_angle_alpha 90.00
_cell_angle_beta 100.964(9)
_cell_angle_gamma 90.00
_cell_formula_units_Z 4
_cell_length_a 6.435(3)
_cell_length_b 19.001(9)
_cell_length_c 10.920(6)
_cell_measurement_reflns_used 'not measured'
_cell_measurement_temperature 213(2)
_cell_measurement_theta_max 'not measured'
_cell_measurement_theta_min 'not measured'
_cell_volume 1310.8(11)
_computing_cell_refinement SMART
_computing_data_collection SMART
_computing_data_reduction SAINT
_computing_molecular_graphics 'BRUKER axs SHELXTL-PLUS'
_computing_publication_material SHELXL-97
_computing_structure_refinement 'SHELXL-97 (Sheldrick, 1997)'
_computing_structure_solution 'SHELXS-97 (Sheldrick, 1990)'
_diffrn_ambient_temperature 213(2)
_diffrn_measured_fraction_theta_full 0.981
_diffrn_measured_fraction_theta_max 0.981
_diffrn_measurement_device_type 'Bruker axs CCD 1000'
_diffrn_measurement_method omega-scan
_diffrn_radiation_monochromator graphite
_diffrn_radiation_source 'fine-focus sealed tube'
_diffrn_radiation_type MoK\a
_diffrn_radiation_wavelength 0.71073
_diffrn_reflns_av_R_equivalents 0.0527
_diffrn_reflns_av_sigmaI/netI 0.0493
_diffrn_reflns_limit_h_max 7
_diffrn_reflns_limit_h_min -7
_diffrn_reflns_limit_k_max 22
_diffrn_reflns_limit_k_min -18
_diffrn_reflns_limit_l_max 12
_diffrn_reflns_limit_l_min -10
_diffrn_reflns_number 6915
_diffrn_reflns_theta_full 25.04
_diffrn_reflns_theta_max 25.04
_diffrn_reflns_theta_min 2.14
_exptl_absorpt_coefficient_mu 1.029
_exptl_absorpt_correction_T_max 0.8207
_exptl_absorpt_correction_T_min 0.7478
_exptl_absorpt_correction_type empirical
_exptl_crystal_colour yellow
_exptl_crystal_density_diffrn 1.612
_exptl_crystal_density_method 'not measured'
_exptl_crystal_description plates
_exptl_crystal_F_000 648
_exptl_crystal_size_max 0.30
_exptl_crystal_size_mid 0.30
_exptl_crystal_size_min 0.20
_refine_diff_density_max 0.605
_refine_diff_density_min -0.675
_refine_diff_density_rms 0.112
_refine_ls_extinction_coef 0.014(2)
_refine_ls_extinction_expression Fc^*^=kFc[1+0.001xFc^2^\l^3^/sin(2\q)]^-1/4^
_refine_ls_extinction_method SHELXL
_refine_ls_goodness_of_fit_ref 1.134
_refine_ls_hydrogen_treatment mixed
_refine_ls_matrix_type full
_refine_ls_number_parameters 186
_refine_ls_number_reflns 2278
_refine_ls_number_restraints 0
_refine_ls_restrained_S_all 1.134
_refine_ls_R_factor_all 0.0510
_refine_ls_R_factor_gt 0.0475
_refine_ls_shift/su_max 0.000
_refine_ls_shift/su_mean 0.000
_refine_ls_structure_factor_coef Fsqd
_refine_ls_weighting_details 'calc w=1/[\s^2^(Fo^2^)+(0.0590P)^2^+1.5587P] where P=(Fo^2^+2Fc^2^)/3'
_refine_ls_weighting_scheme calc
_refine_ls_wR_factor_gt 0.1203
_refine_ls_wR_factor_ref 0.1226
_reflns_number_gt 2082
_reflns_number_total 2278
_reflns_threshold_expression >2sigma(I)
_cod_data_source_file b916907esup1.cif
_cod_data_source_block 080118t
_cod_original_cell_volume 1310.9(11)
_cod_original_sg_symbol_H-M P2(1)/c
_cod_database_code 7027936

loop_
_symmetry_equiv_pos_as_xyz
'x, y, z'
'-x, y+1/2, -z+1/2'
'-x, -y, -z'
'x, -y-1/2, z-1/2'

loop_
_atom_site_label
_atom_site_type_symbol
_atom_site_fract_x
_atom_site_fract_y
_atom_site_fract_z
_atom_site_U_iso_or_equiv
_atom_site_adp_type
_atom_site_occupancy
_atom_site_symmetry_multiplicity
_atom_site_calc_flag
_atom_site_refinement_flags
Mn1 Mn 0.36483(7) 0.38984(2) 0.34922(4) 0.0175(2) Uani 1 1 d .
O1 O 0.0801(4) 0.25804(13) 0.5394(2) 0.0341(6) Uani 1 1 d .
C1 C 0.0759(5) 0.43470(16) 0.2487(3) 0.0236(7) Uani 1 1 d .
H1A H 0.0615 0.4645 0.1732 0.028 Uiso 1 1 calc R
O2 O -0.2721(3) 0.02749(11) 0.4688(2) 0.0270(5) Uani 1 1 d .
C2 C 0.0560(4) 0.36115(16) 0.2506(3) 0.0187(6) Uani 1 1 d .
H2A H 0.0250 0.3301 0.1765 0.022 Uiso 1 1 calc R
O3 O -0.5605(4) 0.09190(13) 0.4689(3) 0.0342(6) Uani 1 1 d .
C3 C 0.0836(4) 0.33882(15) 0.3782(3) 0.0177(6) Uani 1 1 d .
C4 C 0.1191(5) 0.40089(16) 0.4544(3) 0.0230(7) Uani 1 1 d .
H4A H 0.1381 0.4024 0.5465 0.028 Uiso 1 1 calc R
O4 O 0.6687(4) 0.35677(17) 0.5789(3) 0.0495(8) Uani 1 1 d .
O5 O 0.6229(4) 0.50875(14) 0.2923(3) 0.0390(6) Uani 1 1 d .
C5 C 0.1149(5) 0.45921(17) 0.3749(3) 0.0261(7) Uani 1 1 d .
H5A H 0.1319 0.5090 0.4016 0.031 Uiso 1 1 calc R
C6 C 0.0689(4) 0.26657(16) 0.4276(3) 0.0191(6) Uani 1 1 d .
O6 O 0.5587(4) 0.29117(14) 0.1962(3) 0.0443(7) Uani 1 1 d .
C7 C 0.0373(5) 0.20624(16) 0.3357(3) 0.0226(7) Uani 1 1 d .
H7A H 0.1728 0.1954 0.3116 0.027 Uiso 1 1 calc R
H7B H -0.0616 0.2210 0.2604 0.027 Uiso 1 1 calc R
C8 C -0.0478(5) 0.13974(15) 0.3869(3) 0.0221(7) Uani 1 1 d .
H8A H -0.0422 0.1008 0.3287 0.026 Uiso 1 1 calc R
H8B H 0.0429 0.1275 0.4666 0.026 Uiso 1 1 calc R
C9 C -0.2747(5) 0.14869(16) 0.4062(3) 0.0240(7) Uani 1 1 d .
H9A H -0.2785 0.1865 0.4668 0.029 Uiso 1 1 calc R
H9B H -0.3635 0.1632 0.3271 0.029 Uiso 1 1 calc R
C10 C -0.3664(5) 0.08318(16) 0.4514(3) 0.0198(6) Uani 1 1 d .
C11 C 0.5510(5) 0.36878(19) 0.4892(3) 0.0295(8) Uani 1 1 d .
C12 C 0.5255(5) 0.46166(17) 0.3144(3) 0.0256(7) Uani 1 1 d .
C13 C 0.4843(5) 0.32946(18) 0.2560(3) 0.0277(7) Uani 1 1 d .
H1 H -0.605(10) 0.056(4) 0.501(6) 0.09(2) Uiso 1 1 d .

loop_
_atom_site_aniso_label
_atom_site_aniso_U_11
_atom_site_aniso_U_22
_atom_site_aniso_U_33
_atom_site_aniso_U_23
_atom_site_aniso_U_13
_atom_site_aniso_U_12
Mn1 0.0158(3) 0.0171(3) 0.0210(3) 0.00096(16) 0.00688(19) -0.00123(16)
O1 0.0529(16) 0.0302(13) 0.0207(12) 0.0032(9) 0.0109(11) -0.0113(11)
C1 0.0176(14) 0.0217(15) 0.0323(17) 0.0053(13) 0.0067(12) 0.0032(12)
O2 0.0201(11) 0.0195(12) 0.0441(14) 0.0057(9) 0.0131(10) -0.0001(9)
C2 0.0146(13) 0.0202(15) 0.0215(15) 0.0017(12) 0.0037(11) -0.0027(11)
O3 0.0236(12) 0.0204(12) 0.0648(18) 0.0041(12) 0.0237(12) 0.0003(10)
C3 0.0158(13) 0.0208(15) 0.0182(14) -0.0015(11) 0.0079(11) -0.0027(11)
C4 0.0215(15) 0.0249(16) 0.0264(16) -0.0068(12) 0.0139(13) -0.0034(12)
O4 0.0390(15) 0.067(2) 0.0368(16) 0.0162(14) -0.0067(13) 0.0022(14)
O5 0.0295(13) 0.0374(15) 0.0502(16) 0.0081(12) 0.0080(12) -0.0147(11)
C5 0.0232(15) 0.0185(15) 0.0396(18) -0.0051(13) 0.0139(14) 0.0020(12)
C6 0.0169(14) 0.0229(15) 0.0199(15) 0.0013(12) 0.0093(12) -0.0041(11)
O6 0.0434(15) 0.0399(15) 0.0547(17) -0.0091(13) 0.0227(13) 0.0144(12)
C7 0.0238(15) 0.0207(15) 0.0270(16) -0.0003(12) 0.0140(13) -0.0038(12)
C8 0.0222(15) 0.0166(15) 0.0306(17) 0.0023(12) 0.0130(13) -0.0008(12)
C9 0.0217(15) 0.0177(16) 0.0341(18) 0.0028(12) 0.0092(13) -0.0026(12)
C10 0.0179(14) 0.0210(16) 0.0225(15) -0.0037(12) 0.0087(12) -0.0039(12)
C11 0.0277(17) 0.0309(18) 0.0310(19) 0.0041(14) 0.0088(15) -0.0021(14)
C12 0.0208(15) 0.0279(17) 0.0275(17) 0.0011(13) 0.0032(13) -0.0004(14)
C13 0.0193(15) 0.0276(18) 0.0374(18) 0.0054(14) 0.0083(14) 0.0014(13)

loop_
_atom_type_symbol
_atom_type_description
_atom_type_scat_dispersion_real
_atom_type_scat_dispersion_imag
_atom_type_scat_source
C C 0.0033 0.0016 'International Tables Vol C Tables 4.2.6.8 and 6.1.1.4'
H H 0.0000 0.0000 'International Tables Vol C Tables 4.2.6.8 and 6.1.1.4'
O O 0.0106 0.0060 'International Tables Vol C Tables 4.2.6.8 and 6.1.1.4'
Mn Mn 0.3368 0.7283 'International Tables Vol C Tables 4.2.6.8 and 6.1.1.4'

loop_
_geom_angle_atom_site_label_1
_geom_angle_atom_site_label_2
_geom_angle_atom_site_label_3
_geom_angle
C12 Mn1 C11 91.83(15)
C12 Mn1 C13 92.26(15)
C11 Mn1 C13 92.97(16)
C12 Mn1 C3 156.54(13)
C11 Mn1 C3 102.72(14)
C13 Mn1 C3 105.08(13)
C12 Mn1 C4 123.69(14)
C11 Mn1 C4 90.36(15)
C13 Mn1 C4 143.78(13)
C3 Mn1 C4 39.39(11)
C12 Mn1 C5 92.13(14)
C11 Mn1 C5 114.94(15)
C13 Mn1 C5 151.58(14)
C3 Mn1 C5 65.13(12)
C4 Mn1 C5 38.40(13)
C12 Mn1 C2 127.08(13)
C11 Mn1 C2 140.78(13)
C13 Mn1 C2 90.48(14)
C3 Mn1 C2 39.25(11)
C4 Mn1 C2 65.46(12)
C5 Mn1 C2 64.80(12)
C12 Mn1 C1 93.87(13)
C11 Mn1 C1 153.47(14)
C13 Mn1 C1 112.65(14)
C3 Mn1 C1 65.09(12)
C4 Mn1 C1 65.05(13)
C5 Mn1 C1 39.00(13)
C2 Mn1 C1 38.19(12)
C2 C1 C5 108.0(3)
C2 C1 Mn1 70.72(16)
C5 C1 Mn1 70.15(18)
C2 C1 H1A 126.0
C5 C1 H1A 126.0
Mn1 C1 H1A 126.0
C1 C2 C3 108.3(3)
C1 C2 Mn1 71.09(17)
C3 C2 Mn1 69.85(16)
C1 C2 H2A 125.9
C3 C2 H2A 125.9
Mn1 C2 H2A 125.9
C10 O3 H1 112(4)
C2 C3 C4 107.3(3)
C2 C3 C6 128.4(3)
C4 C3 C6 124.2(3)
C2 C3 Mn1 70.90(16)
C4 C3 Mn1 70.51(16)
C6 C3 Mn1 126.1(2)
C5 C4 C3 107.9(3)
C5 C4 Mn1 70.96(18)
C3 C4 Mn1 70.11(16)
C5 C4 H4A 126.1
C3 C4 H4A 126.1
Mn1 C4 H4A 126.1
C4 C5 C1 108.5(3)
C4 C5 Mn1 70.64(17)
C1 C5 Mn1 70.85(17)
C4 C5 H5A 125.7
C1 C5 H5A 125.7
Mn1 C5 H5A 125.7
O1 C6 C3 119.4(3)
O1 C6 C7 122.6(3)
C3 C6 C7 118.0(3)
C6 C7 C8 113.4(3)
C6 C7 H7A 108.9
C8 C7 H7A 108.9
C6 C7 H7B 108.9
C8 C7 H7B 108.9
H7A C7 H7B 107.7
C9 C8 C7 112.2(2)
C9 C8 H8A 109.2
C7 C8 H8A 109.2
C9 C8 H8B 109.2
C7 C8 H8B 109.2
H8A C8 H8B 107.9
C10 C9 C8 113.6(3)
C10 C9 H9A 108.9
C8 C9 H9A 108.9
C10 C9 H9B 108.9
C8 C9 H9B 108.9
H9A C9 H9B 107.7
O2 C10 O3 123.3(3)
O2 C10 C9 123.9(3)
O3 C10 C9 112.9(3)
O4 C11 Mn1 178.6(3)
O5 C12 Mn1 177.9(3)
O6 C13 Mn1 179.5(3)

loop_
_geom_bond_atom_site_label_1
_geom_bond_atom_site_label_2
_geom_bond_distance
Mn1 C12 1.796(3)
Mn1 C11 1.798(4)
Mn1 C13 1.800(4)
Mn1 C3 2.129(3)
Mn1 C4 2.134(3)
Mn1 C5 2.139(3)
Mn1 C2 2.143(3)
Mn1 C1 2.148(3)
O1 C6 1.220(4)
C1 C2 1.404(4)
C1 C5 1.431(5)
C1 H1A 0.9900
O2 C10 1.217(4)
C2 C3 1.435(4)
C2 H2A 0.9900
O3 C10 1.310(4)
O3 H1 0.83(7)
C3 C4 1.437(4)
C3 C6 1.485(4)
C4 C5 1.405(5)
C4 H4A 0.9900
O4 C11 1.142(4)
O5 C12 1.144(4)
C5 H5A 0.9900
C6 C7 1.511(4)
O6 C13 1.142(4)
C7 C8 1.525(4)
C7 H7A 0.9800
C7 H7B 0.9800
C8 C9 1.524(4)
C8 H8A 0.9800
C8 H8B 0.9800
C9 C10 1.501(4)
C9 H9A 0.9800
C9 H9B 0.9800
